data_2001315
loop_
_publ_author_name
'Kashyap, R. P.'
'Watson, W. H.'
'Balc\?i, M.'
'Taskesenligil, Y.'

_publ_section_title 3,7-Diphenyl-5,6;10,11-dibenzotricyclo[7.2.1.0^3,8^]dodeca-5,7,10-trien-4-one
_journal_issue 10
_journal_name_full 'Acta Crystallographica Section C'
_journal_page_first 1865
_journal_page_last 1866
_journal_paper_doi 10.1107/S0108270193004470
_journal_volume 49
_journal_year 1993
_chemical_formula_moiety 'C32 H24 O1'
_chemical_formula_sum 'C32 H24 O'
_chemical_formula_weight 424.54
_chemical_name_systematic 3,7-Diphenyl-5,6,10,11-Dibenzotricyclo[7.2.1.0^3,8^]dodeca-5,7,10-trien-4-one
_space_group_IT_number 14
_symmetry_cell_setting monoclinic
_symmetry_space_group_name_Hall '-P 2ybc'
_symmetry_space_group_name_H-M 'P 1 21/c 1'
_cell_angle_alpha 90
_cell_angle_beta 114.550(10)
_cell_angle_gamma 90
_cell_formula_units_Z 4
_cell_length_a 16.356(4)
_cell_length_b 8.070(2)
_cell_length_c 18.379(3)
_cell_measurement_reflns_used 25
_cell_measurement_temperature 296
_cell_measurement_theta_max 55.0
_cell_measurement_theta_min 25.0
_cell_volume 2206.6(9)
_computing_cell_refinement 'MSC/AFC Diffractometer Control Software'
_computing_data_collection 'MSC/AFC Diffractometer Control Software'
_computing_data_reduction 'TEXSAN: PROCESS (Molecular Structure Corporation, 1985)'
_computing_publication_material 'TEXSAN: FINISH'
_computing_structure_refinement 'TEXSAN: LS'
_computing_structure_solution 'TEXSAN: MITHRIL'
_diffrn_ambient_temperature 296
_diffrn_measurement_device AFC-6S
_diffrn_measurement_method \w-2\q
_diffrn_radiation_monochromator graphite
_diffrn_radiation_source 'X-ray tube'
_diffrn_radiation_type CuK\a
_diffrn_radiation_wavelength 1.54178
_diffrn_reflns_av_R_equivalents 0.027
_diffrn_reflns_limit_h_max 17
_diffrn_reflns_limit_h_min 0
_diffrn_reflns_limit_k_max 9
_diffrn_reflns_limit_k_min 0
_diffrn_reflns_limit_l_max 21
_diffrn_reflns_limit_l_min -21
_diffrn_reflns_number 4170
_diffrn_reflns_theta_max 65.1064
_diffrn_reflns_theta_min 1.5
_diffrn_standards_decay_% 0.0
_diffrn_standards_interval_count 150
_diffrn_standards_number 3
_exptl_absorpt_correction_T_max 1.00
_exptl_absorpt_correction_T_min 0.79
_exptl_absorpt_correction_type empirical
_exptl_absorpt_process_details \y-scan
_exptl_crystal_colour colorless
_exptl_crystal_density_diffrn 1.278
_exptl_crystal_description stable
_exptl_crystal_F_000 896.00
_exptl_crystal_size_max 0.50
_exptl_crystal_size_mid 0.38
_exptl_crystal_size_min 0.33
_refine_diff_density_max 0.17
_refine_diff_density_min -0.21
_refine_ls_extinction_coef 26.14x10^-7^
_refine_ls_extinction_method 'Zachariasen type 2 Gaussian isotropic'
_refine_ls_goodness_of_fit_obs 4.187
_refine_ls_hydrogen_treatment refall
_refine_ls_matrix_type full
_refine_ls_number_parameters 395
_refine_ls_number_reflns 2597
_refine_ls_number_restraints 0
_refine_ls_R_factor_obs 0.0488
_refine_ls_shift/esd_max 0.012
_refine_ls_structure_factor_coef F
_refine_ls_weighting_scheme sigma
_refine_ls_wR_factor_obs 0.0513
_reflns_number_observed 2597
_reflns_number_total 4022
_reflns_observed_criterion I>=3\s
_cod_data_source_file cr1058.cif
_cod_data_source_block TOZ
_cod_original_cell_volume 2207(2)
_cod_original_sg_symbol_H-M 'P 21/c '
_cod_original_formula_sum 'C32 H24 O1'
_cod_database_code 2001315

loop_
_symmetry_equiv_pos_as_xyz
'   +x,   +y,   +z'
'   -x,1/2+y,1/2-z'
'   -x,   -y,   -z'
'   +x,1/2-y,1/2+z'

loop_
_atom_site_aniso_label
_atom_site_aniso_U_11
_atom_site_aniso_U_22
_atom_site_aniso_U_33
_atom_site_aniso_U_12
_atom_site_aniso_U_13
_atom_site_aniso_U_23
_atom_site_aniso_type_symbol
C1 0.037(2) 0.048(2) 0.048(2) 0.0040(10) 0.0170(10) 0.0050(10) C
C2 0.037(2) 0.046(2) 0.051(2) 0.0050(10) 0.0190(10) 0.0030(10) C
C3 0.041(2) 0.046(2) 0.057(2) 0.0080(10) 0.0210(10) 0.0000(10) C
C4 0.053(2) 0.060(2) 0.061(2) 0.004(2) 0.023(2) -0.004(2) C
C5 0.070(2) 0.063(2) 0.073(2) 0.001(2) 0.023(2) -0.017(2) C
C6 0.063(2) 0.056(2) 0.100(3) -0.008(2) 0.030(2) -0.020(2) C
C7 0.060(2) 0.047(2) 0.094(3) 0.001(2) 0.038(2) -0.001(2) C
C8 0.041(2) 0.045(2) 0.069(2) 0.0060(10) 0.0270(10) 0.0020(10) C
C9 0.049(2) 0.051(2) 0.069(2) 0.0080(10) 0.032(2) 0.012(2) C
O9 0.099(2) 0.0610(10) 0.083(2) 0.0060(10) 0.0480(10) 0.0220(10) O
C10 0.049(2) 0.052(2) 0.049(2) 0.0060(10) 0.0250(10) 0.0060(10) C
C11 0.056(2) 0.077(2) 0.055(2) 0.000(2) 0.022(2) 0.009(2) C
C12 0.070(2) 0.074(2) 0.050(2) 0.002(2) 0.025(2) -0.005(2) C
C13 0.059(2) 0.055(2) 0.061(2) 0.000(2) 0.017(2) -0.003(2) C
C14 0.063(2) 0.069(2) 0.070(2) -0.006(2) 0.011(2) -0.002(2) C
C15 0.059(2) 0.063(2) 0.097(3) -0.004(2) 0.014(2) -0.005(2) C
C16 0.051(2) 0.069(2) 0.116(3) -0.008(2) 0.034(2) -0.017(2) C
C17 0.057(2) 0.065(2) 0.083(3) -0.011(2) 0.031(2) -0.007(2) C
C18 0.050(2) 0.049(2) 0.065(2) -0.0040(10) 0.022(2) -0.0060(10) C
C19 0.054(2) 0.049(2) 0.052(2) 0.0020(10) 0.0200(10) 0.0000(10) C
C20 0.061(2) 0.054(2) 0.059(2) 0.003(2) 0.023(2) -0.008(2) C
C21 0.042(2) 0.051(2) 0.0470(10) 0.0000(10) 0.0190(10) 0.0010(10) C
C22 0.049(2) 0.064(2) 0.057(2) 0.003(2) 0.021(2) 0.011(2) C
C23 0.060(2) 0.076(2) 0.066(2) 0.000(2) 0.023(2) 0.021(2) C
C24 0.070(2) 0.093(3) 0.061(2) -0.020(2) 0.031(2) 0.008(2) C
C25 0.054(2) 0.084(3) 0.075(2) -0.008(2) 0.035(2) -0.009(2) C
C26 0.053(2) 0.057(2) 0.069(2) 0.002(2) 0.032(2) 0.003(2) C
C27 0.052(2) 0.049(2) 0.053(2) 0.0010(10) 0.0270(10) -0.0030(10) C
C28 0.059(2) 0.081(2) 0.076(2) 0.004(2) 0.039(2) 0.011(2) C
C29 0.068(3) 0.099(3) 0.092(3) -0.001(2) 0.051(2) -0.004(2) C
C30 0.048(2) 0.087(3) 0.082(2) 0.002(2) 0.028(2) -0.024(2) C
C31 0.060(2) 0.071(2) 0.073(2) 0.017(2) 0.021(2) -0.001(2) C
C32 0.050(2) 0.061(2) 0.062(2) 0.009(2) 0.025(2) 0.004(2) C

loop_
_atom_site_label
_atom_site_fract_x
_atom_site_fract_y
_atom_site_fract_z
_atom_site_U_iso_or_equiv
_atom_site_thermal_displace_type
_atom_site_calc_flag
_atom_site_calc_attached_atom
_atom_site_type_symbol
C1 0.7641(2) 0.3893(3) 0.6670(2) 0.0448 Uani ? ? C
C2 0.7542(2) 0.3286(3) 0.5958(2) 0.0445 Uani ? ? C
C3 0.7009(2) 0.1767(3) 0.5618(2) 0.0474 Uani ? ? C
C4 0.6753(2) 0.1302(4) 0.4828(2) 0.0583 Uani ? ? C
C5 0.6239(2) -0.0104(4) 0.4521(2) 0.0710 Uani ? ? C
C6 0.5982(2) -0.1084(5) 0.5001(3) 0.0745 Uani ? ? C
C7 0.6252(2) -0.0677(4) 0.5791(2) 0.0650 Uani ? ? C
C8 0.6750(2) 0.0747(3) 0.6104(2) 0.0499 Uani ? ? C
C9 0.7016(2) 0.1190(3) 0.6945(2) 0.0536 Uani ? ? C
O9 0.7040(2) 0.0178(3) 0.74440(10) 0.0774 Uani ? ? O
C10 0.7216(2) 0.3025(3) 0.7169(2) 0.0485 Uani ? ? C
C11 0.7805(2) 0.3163(5) 0.8078(2) 0.0626 Uani ? ? C
C12 0.8355(2) 0.4784(4) 0.8339(2) 0.0643 Uani ? ? C
C13 0.9254(2) 0.4616(4) 0.8288(2) 0.0606 Uani ? ? C
C14 1.0099(2) 0.4170(4) 0.8868(2) 0.0728 Uani ? ? C
C15 1.0829(3) 0.4178(4) 0.8669(3) 0.0791 Uani ? ? C
C16 1.0716(2) 0.4591(4) 0.7912(3) 0.0787 Uani ? ? C
C17 0.9871(2) 0.5016(4) 0.7318(2) 0.0677 Uani ? ? C
C18 0.9143(2) 0.5028(3) 0.7524(2) 0.0552 Uani ? ? C
C19 0.8157(2) 0.5464(4) 0.7031(2) 0.0522 Uani ? ? C
C20 0.7914(2) 0.6120(4) 0.7702(2) 0.0587 Uani ? ? C
C21 0.7932(2) 0.4143(3) 0.5456(2) 0.0466 Uani ? ? C
C22 0.7592(2) 0.5615(4) 0.5069(2) 0.0568 Uani ? ? C
C23 0.7924(2) 0.6358(5) 0.4575(2) 0.0688 Uani ? ? C
C24 0.8627(2) 0.5621(5) 0.4465(2) 0.0738 Uani ? ? C
C25 0.8974(2) 0.4162(5) 0.4843(2) 0.0682 Uani ? ? C
C26 0.8645(2) 0.3409(4) 0.5340(2) 0.0577 Uani ? ? C
C27 0.6242(2) 0.3717(3) 0.6936(2) 0.0501 Uani ? ? C
C28 0.5758(2) 0.3157(4) 0.7357(2) 0.0684 Uani ? ? C
C29 0.4880(3) 0.3693(5) 0.7149(2) 0.0805 Uani ? ? C
C30 0.4483(2) 0.4761(5) 0.6531(2) 0.0722 Uani ? ? C
C31 0.4944(2) 0.5313(4) 0.6103(2) 0.0699 Uani ? ? C
C32 0.5823(2) 0.4779(4) 0.6304(2) 0.0569 Uani ? ? C
H4 0.691(2) 0.198(3) 0.4470(10) 0.056(8) Uiso ? ? H
H5 0.604(2) -0.039(4) 0.395(2) 0.080(10) Uiso ? ? H
H6 0.564(2) -0.201(4) 0.479(2) 0.070(10) Uiso ? ? H
H7 0.611(2) -0.133(4) 0.616(2) 0.080(10) Uiso ? ? H
H11A 0.743(2) 0.312(4) 0.844(2) 0.100(10) Uiso ? ? H
H11B 0.818(2) 0.219(4) 0.823(2) 0.090(10) Uiso ? ? H
H12 0.840(2) 0.513(3) 0.887(2) 0.079(9) Uiso ? ? H
H13 0.803(2) 0.631(3) 0.6570(10) 0.054(7) Uiso ? ? H
H14 1.016(2) 0.392(4) 0.943(2) 0.074(10) Uiso ? ? H
H15 1.144(3) 0.373(5) 0.913(2) 0.130(10) Uiso ? ? H
H16 1.117(2) 0.466(4) 0.774(2) 0.090(10) Uiso ? ? H
H17 0.979(2) 0.533(3) 0.676(2) 0.072(10) Uiso ? ? H
H20A 0.818(2) 0.721(4) 0.788(2) 0.063(9) Uiso ? ? H
H20B 0.722(2) 0.631(4) 0.755(2) 0.100(10) Uiso ? ? H
H22 0.707(2) 0.616(4) 0.517(2) 0.082(10) Uiso ? ? H
H23 0.766(2) 0.744(4) 0.427(2) 0.090(10) Uiso ? ? H
H24 0.881(2) 0.620(4) 0.408(2) 0.080(10) Uiso ? ? H
H25 0.944(2) 0.363(4) 0.476(2) 0.110(10) Uiso ? ? H
H26 0.888(2) 0.240(3) 0.5630(10) 0.050(8) Uiso ? ? H
H28 0.603(2) 0.231(4) 0.779(2) 0.100(10) Uiso ? ? H
H29 0.459(2) 0.321(4) 0.749(2) 0.090(10) Uiso ? ? H
H30 0.383(3) 0.519(5) 0.639(2) 0.140(10) Uiso ? ? H
H31 0.467(2) 0.608(4) 0.564(2) 0.077(10) Uiso ? ? H
H32 0.613(2) 0.520(3) 0.597(2) 0.074(10) Uiso ? ? H

loop_
_atom_type_symbol
_atom_type_description
_atom_type_scat_dispersion_real
_atom_type_scat_dispersion_imag
_atom_type_scat_source
C ? .017 .009 'IntTabIV Table 2.3.1'
H ? 0 0 'IntTabIV Table 2.3.1'
O ? .047 .032 'IntTabIV Table 2.3.1'
N ? .029 .018 'IntTabIV Table 2.3.1'

loop_
_geom_angle_atom_site_label_1
_geom_angle_atom_site_label_2
_geom_angle_atom_site_label_3
_geom_angle_site_symmetry_1
_geom_angle_site_symmetry_2
_geom_angle_site_symmetry_3
_geom_angle
_geom_angle_publ_flag
C2 C1 C10 . . . 121.0(2) yes
C2 C1 C19 . . . 123.5(2) yes
C10 C1 C19 . . . 115.4(2) yes
C1 C2 C3 . . . 121.6(2) yes
C1 C2 C21 . . . 121.6(2) yes
C3 C2 C21 . . . 116.8(2) yes
C2 C3 C4 . . . 122.3(3) yes
C2 C3 C8 . . . 119.8(2) yes
C4 C3 C8 . . . 117.9(3) yes
C3 C4 C5 . . . 121.1(3) yes
C4 C5 C6 . . . 120.4(3) yes
C5 C6 C7 . . . 119.4(4) yes
C6 C7 C8 . . . 120.8(3) yes
C3 C8 C7 . . . 120.2(3) yes
C3 C8 C9 . . . 119.5(3) yes
C7 C8 C9 . . . 120.3(3) yes
C8 C9 O9 . . . 122.3(3) yes
C8 C9 C10 . . . 117.0(2) yes
O9 C9 C10 . . . 120.6(3) yes
C1 C10 C9 . . . 112.3(2) yes
C1 C10 C11 . . . 112.3(2) yes
C1 C10 C27 . . . 109.7(2) yes
C9 C10 C11 . . . 109.0(2) yes
C9 C10 C27 . . . 101.0(2) yes
C11 C10 C27 . . . 112.0(2) yes
C10 C11 C12 . . . 114.6(3) yes
C11 C12 C13 . . . 111.0(3) yes
C11 C12 C20 . . . 109.2(3) yes
C13 C12 C20 . . . 100.2(3) yes
C12 C13 C14 . . . 130.8(3) yes
C12 C13 C18 . . . 108.6(3) yes
C14 C13 C18 . . . 120.5(3) yes
C13 C14 C15 . . . 119.1(4) yes
C14 C15 C16 . . . 120.2(4) yes
C15 C16 C17 . . . 121.7(4) yes
C16 C17 C18 . . . 117.9(3) yes
C13 C18 C17 . . . 120.7(3) yes
C13 C18 C19 . . . 108.6(3) yes
C17 C18 C19 . . . 130.7(3) yes
C1 C19 C18 . . . 109.0(2) yes
C1 C19 C20 . . . 110.9(2) yes
C18 C19 C20 . . . 99.5(2) yes
C12 C20 C19 . . . 100.0(2) yes
C2 C21 C22 . . . 122.2(2) yes
C2 C21 C26 . . . 119.7(3) yes
C22 C21 C26 . . . 118.0(3) yes
C21 C22 C23 . . . 122.1(3) yes
C22 C23 C24 . . . 119.3(3) yes
C23 C24 C25 . . . 119.5(3) yes
C24 C25 C26 . . . 121.5(4) yes
C21 C26 C25 . . . 119.5(3) yes
C10 C27 C28 . . . 118.7(3) yes
C10 C27 C32 . . . 123.1(2) yes
C28 C27 C32 . . . 118.1(3) yes
C27 C28 C29 . . . 120.4(3) yes
C28 C29 C30 . . . 120.4(4) yes
C29 C30 C31 . . . 120.1(3) yes
C30 C31 C32 . . . 120.0(3) yes
C27 C32 C31 . . . 120.9(3) yes
C3 C4 H4 . . . 121(2) ?
C5 C4 H4 . . . 118(2) ?
C4 C5 H5 . . . 120(2) ?
C6 C5 H5 . . . 119(2) ?
C5 C6 H6 . . . 120(2) ?
C7 C6 H6 . . . 120(2) ?
C6 C7 H7 . . . 124(2) ?
C8 C7 H7 . . . 115(2) ?
C10 C11 H11A . . . 114(2) ?
C10 C11 H11B . . . 107(2) ?
C12 C11 H11A . . . 104(2) ?
C12 C11 H11B . . . 113(2) ?
H11A C11 H11B . . . 104(2) ?
C11 C12 H12 . . . 110(2) ?
C13 C12 H12 . . . 114(2) ?
C20 C12 H12 . . . 112(2) ?
C13 C14 H14 . . . 119(2) ?
C15 C14 H14 . . . 122(2) ?
C14 C15 H15 . . . 115(2) ?
C16 C15 H15 . . . 125(2) ?
C15 C16 H16 . . . 125(2) ?
C17 C16 H16 . . . 113(2) ?
C16 C17 H17 . . . 121(2) ?
C18 C17 H17 . . . 121(2) ?
C1 C19 H13 . . . 108.0(10) ?
C18 C19 H13 . . . 116.0(10) ?
C20 C19 H13 . . . 113.0(10) ?
C12 C20 H20A . . . 112(2) ?
C12 C20 H20B . . . 114(2) ?
C19 C20 H20A . . . 110(2) ?
C19 C20 H20B . . . 116(2) ?
H20A C20 H20B . . . 104(2) ?
C21 C22 H22 . . . 117(2) ?
C23 C22 H22 . . . 121(2) ?
C22 C23 H23 . . . 122(2) ?
C24 C23 H23 . . . 119(2) ?
C23 C24 H24 . . . 115(2) ?
C25 C24 H24 . . . 126(2) ?
C24 C25 H25 . . . 121(2) ?
C26 C25 H25 . . . 118(2) ?
C21 C26 H26 . . . 116.0(10) ?
C25 C26 H26 . . . 124.0(10) ?
C27 C28 H28 . . . 120(2) ?
C29 C28 H28 . . . 120(2) ?
C28 C29 H29 . . . 114(2) ?
C30 C29 H29 . . . 126(2) ?
C29 C30 H30 . . . 120(2) ?
C31 C30 H30 . . . 120(2) ?
C30 C31 H31 . . . 122(2) ?
C32 C31 H31 . . . 118(2) ?
C27 C32 H32 . . . 122(2) ?
C31 C32 H32 . . . 117(2) ?

loop_
_geom_bond_atom_site_label_1
_geom_bond_atom_site_label_2
_geom_bond_site_symmetry_1
_geom_bond_site_symmetry_2
_geom_bond_distance
_geom_bond_publ_flag
C1 C2 . . 1.343(3) yes
C1 C10 . . 1.531(3) yes
C1 C19 . . 1.514(4) yes
C2 C3 . . 1.483(4) yes
C2 C21 . . 1.493(3) yes
C3 C4 . . 1.385(4) yes
C3 C8 . . 1.402(3) yes
C4 C5 . . 1.385(4) yes
C5 C6 . . 1.374(5) yes
C6 C7 . . 1.372(5) yes
C7 C8 . . 1.388(4) yes
C8 C9 . . 1.466(4) yes
C9 O9 . . 1.217(3) yes
C9 C10 . . 1.536(4) yes
C10 C11 . . 1.547(4) yes
C10 C27 . . 1.570(4) yes
C11 C12 . . 1.547(4) yes
C12 C13 . . 1.517(4) yes
C12 C20 . . 1.533(4) yes
C13 C14 . . 1.397(4) yes
C13 C18 . . 1.380(4) yes
C14 C15 . . 1.385(5) yes
C15 C16 . . 1.366(5) yes
C16 C17 . . 1.402(5) yes
C17 C18 . . 1.392(4) yes
C18 C19 . . 1.527(4) yes
C19 C20 . . 1.538(4) yes
C21 C22 . . 1.377(4) yes
C21 C26 . . 1.400(4) yes
C22 C23 . . 1.376(4) yes
C23 C24 . . 1.381(5) yes
C24 C25 . . 1.365(5) yes
C25 C26 . . 1.379(4) yes
C27 C28 . . 1.392(4) yes
C27 C32 . . 1.376(4) yes
C28 C29 . . 1.394(5) yes
C29 C30 . . 1.358(5) yes
C30 C31 . . 1.369(5) yes
C31 C32 . . 1.395(4) yes
C4 H4 . . 0.97(2) ?
C5 H5 . . 0.99(3) ?
C6 H6 . . 0.91(3) ?
C7 H7 . . 0.96(3) ?
C11 H11A . . 1.08(3) ?
C11 H11B . . 0.96(3) ?
C12 H12 . . 0.99(3) ?
C14 H14 . . 1.01(3) ?
C15 H15 . . 1.07(4) ?
C16 H16 . . 0.93(3) ?
C17 H17 . . 1.01(3) ?
C19 H13 . . 1.04(2) ?
C20 H20A . . 0.98(3) ?
C20 H20B . . 1.06(3) ?
C22 H22 . . 1.03(3) ?
C23 H23 . . 1.03(3) ?
C24 H24 . . 0.99(3) ?
C25 H25 . . 0.94(3) ?
C26 H26 . . 0.97(2) ?
C28 H28 . . 1.01(3) ?
C29 H29 . . 1.01(3) ?
C30 H30 . . 1.05(4) ?
C31 H31 . . 0.99(3) ?
C32 H32 . . 1.00(3) ?

loop_
_geom_contact_atom_site_label_1
_geom_contact_atom_site_label_2
_geom_contact_distance
_geom_contact_site_symmetry_1
_geom_contact_site_symmetry_2
_geom_contact_publ_flag
? ? ? ? ? ?

loop_
_geom_torsion_atom_site_label_1
_geom_torsion_atom_site_label_2
_geom_torsion_atom_site_label_3
_geom_torsion_atom_site_label_4
_geom_torsion_site_symmetry_1
_geom_torsion_site_symmetry_2
_geom_torsion_site_symmetry_3
_geom_torsion_site_symmetry_4
_geom_torsion
_geom_torsion_publ_flag
C1 C2 C3 C4 . . . . 167.2(3) ?
C1 C2 C3 C8 . . . . -13.0(4) ?
C1 C2 C21 C22 . . . . -71.2(3) ?
C1 C2 C21 C26 . . . . 111.5(3) ?
C1 C10 C9 C8 . . . . -34.0(3) ?
C1 C10 C9 O9 . . . . 149.3(3) ?
C1 C10 C11 C12 . . . . 32.5(4) ?
C1 C10 C27 C28 . . . . -176.2(3) ?
C1 C10 C27 C32 . . . . 7.7(4) ?
C1 C19 C18 C13 . . . . -87.0(3) ?
C1 C19 C18 C17 . . . . 93.6(4) ?
C1 C19 C20 C12 . . . . 69.9(3) ?
C2 C1 C10 C9 . . . . 22.0(3) ?
C2 C1 C10 C11 . . . . 145.4(3) ?
C2 C1 C10 C27 . . . . -89.4(3) ?
C2 C1 C19 C18 . . . . -88.9(3) ?
C2 C1 C19 C20 . . . . 162.5(2) ?
C2 C3 C4 C5 . . . . -178.6(3) ?
C2 C3 C8 C7 . . . . -180.0(2) ?
C2 C3 C8 C9 . . . . -0.4(4) ?
C2 C21 C22 C23 . . . . -176.6(3) ?
C2 C21 C26 C25 . . . . 176.7(3) ?
C3 C2 C1 C10 . . . . 0.7(4) ?
C3 C2 C1 C19 . . . . -178.2(2) ?
C3 C2 C21 C22 . . . . 106.5(3) ?
C3 C2 C21 C26 . . . . -70.8(3) ?
C3 C4 C5 C6 . . . . -0.9(5) ?
C3 C8 C7 C6 . . . . -1.9(4) ?
C3 C8 C9 O9 . . . . -159.1(3) ?
C3 C8 C9 C10 . . . . 24.3(4) ?
C4 C3 C2 C21 . . . . -10.5(4) ?
C4 C3 C8 C7 . . . . -0.2(4) ?
C4 C3 C8 C9 . . . . 179.4(2) ?
C4 C5 C6 C7 . . . . -1.2(5) ?
C5 C4 C3 C8 . . . . 1.5(4) ?
C5 C6 C7 C8 . . . . 2.6(5) ?
C6 C7 C8 C9 . . . . 178.5(3) ?
C7 C8 C9 O9 . . . . 20.5(4) ?
C7 C8 C9 C10 . . . . -156.1(3) ?
C8 C3 C2 C21 . . . . 169.3(2) ?
C8 C9 C10 C11 . . . . -159.2(2) ?
C8 C9 C10 C27 . . . . 82.7(3) ?
C9 C10 C1 C19 . . . . -158.9(2) ?
C9 C10 C11 C12 . . . . 157.6(3) ?
C9 C10 C27 C28 . . . . 65.1(3) ?
C9 C10 C27 C32 . . . . -111.0(3) ?
O9 C9 C10 C11 . . . . 24.2(4) ?
O9 C9 C10 C27 . . . . -93.9(3) ?
C10 C1 C2 C21 . . . . 178.3(2) ?
C10 C1 C19 C18 . . . . 92.1(3) ?
C10 C1 C19 C20 . . . . -16.5(3) ?
C10 C11 C12 C13 . . . . -87.5(3) ?
C10 C11 C12 C20 . . . . 22.1(4) ?
C10 C27 C28 C29 . . . . -177.6(3) ?
C10 C27 C32 C31 . . . . 177.7(3) ?
C11 C10 C1 C19 . . . . -35.6(3) ?
C11 C10 C27 C28 . . . . -50.8(4) ?
C11 C10 C27 C32 . . . . 133.1(3) ?
C11 C12 C13 C14 . . . . -93.9(4) ?
C11 C12 C13 C18 . . . . 87.4(3) ?
C11 C12 C20 C19 . . . . -72.1(3) ?
C12 C11 C10 C27 . . . . -91.4(3) ?
C12 C13 C14 C15 . . . . -177.3(3) ?
C12 C13 C18 C17 . . . . 178.5(3) ?
C12 C13 C18 C19 . . . . -0.9(3) ?
C12 C20 C19 C18 . . . . -44.8(3) ?
C13 C12 C20 C19 . . . . 44.6(3) ?
C13 C14 C15 C16 . . . . -1.1(5) ?
C13 C18 C17 C16 . . . . -0.7(5) ?
C13 C18 C19 C20 . . . . 29.1(3) ?
C14 C13 C12 C20 . . . . 150.8(3) ?
C14 C13 C18 C17 . . . . -0.3(4) ?
C14 C13 C18 C19 . . . . -179.7(3) ?
C14 C15 C16 C17 . . . . 0.1(6) ?
C15 C14 C13 C18 . . . . 1.2(5) ?
C15 C16 C17 C18 . . . . 0.8(5) ?
C16 C17 C18 C19 . . . . 178.6(3) ?
C17 C18 C19 C20 . . . . -150.2(3) ?
C18 C13 C12 C20 . . . . -27.9(3) ?
C19 C1 C2 C21 . . . . -0.6(4) ?
C19 C1 C10 C27 . . . . 89.6(3) ?
C21 C22 C23 C24 . . . . -0.7(5) ?
C21 C26 C25 C24 . . . . 0.6(5) ?
C22 C21 C26 C25 . . . . -0.7(4) ?
C22 C23 C24 C25 . . . . 0.6(5) ?
C23 C22 C21 C26 . . . . 0.7(4) ?
C23 C24 C25 C26 . . . . -0.6(5) ?
C27 C28 C29 C30 . . . . 0.4(5) ?
C27 C32 C31 C30 . . . . -0.8(5) ?
C28 C27 C32 C31 . . . . 1.5(4) ?
C28 C29 C30 C31 . . . . 0.3(5) ?
C29 C28 C27 C32 . . . . -1.3(5) ?
C29 C30 C31 C32 . . . . -0.1(5) ?
